data_4002797
loop_
_publ_author_name
'Wang, Zhenbin'
'Chu, Iek-Heng'
'Zhou, Fei'
'Ong, Shyue Ping'

_publ_section_title
;
 Electronic Structure Descriptor for the Discovery of Narrow-Band
 Red-Emitting Phosphors
;
_journal_issue 11
_journal_name_full 'Chemistry of Materials'
_journal_page_first 4024
_journal_paper_doi 10.1021/acs.chemmater.6b01496
_journal_volume 28
_journal_year 2016
_chemical_formula_structural YAl3(Si5N8)3
_chemical_formula_sum 'Al6 N48 Si30 Y2'
_space_group_IT_number 1
_symmetry_Int_Tables_number 1
_symmetry_space_group_name_Hall 'P 1'
_symmetry_space_group_name_H-M 'P 1'
_cell_angle_alpha 90.20011830
_cell_angle_beta 90.11368272
_cell_angle_gamma 119.81165336
_cell_formula_units_Z 2
_cell_length_a 7.87543196
_cell_length_b 7.90352015
_cell_length_c 17.19506399
_cell_volume 928.632
_cod_data_source_file 45.cif
_cod_data_source_block YAl3(Si5N8)3
_cod_original_cell_volume 928.632459829
_cod_original_sg_symbol_H-M P1
_cod_original_formula_sum 'Y2 Al6 Si30 N48'
_cod_database_code 4002797

loop_
_symmetry_equiv_pos_site_id
_symmetry_equiv_pos_as_xyz
1 'x, y, z'

loop_
_atom_site_aniso_type_symbol
_atom_site_aniso_U_11
_atom_site_aniso_U_22
_atom_site_aniso_U_33
_atom_site_aniso_U_12
_atom_site_aniso_U_13
_atom_site_aniso_U_23
N 0 0 0 0 0 0
Al 0 0 0 0 0 0
Si 0 0 0 0 0 0
Y 0 0 0 0 0 0

loop_
_atom_site_type_symbol
_atom_site_label
_atom_site_symmetry_multiplicity
_atom_site_fract_x
_atom_site_fract_y
_atom_site_fract_z
_atom_site_occupancy
Y Y1 1 0.330749 0.667705 0.422369 1
Y Y2 1 0.336110 0.675579 0.084450 1
Al Al3 1 0.071113 0.502739 0.263150 1
Al Al4 1 0.164644 0.242829 0.501157 1
Al Al5 1 0.165414 0.251190 0.830778 1
Al Al6 1 0.171769 0.250307 0.164296 1
Al Al7 1 0.510359 0.094223 0.434694 1
Al Al8 1 0.514924 0.100511 0.098404 1
Si Si9 1 0.072544 0.509395 0.925474 1
Si Si10 1 0.075210 0.822915 0.504927 1
Si Si11 1 0.077492 0.826940 0.170467 1
Si Si12 1 0.077774 0.510706 0.599438 1
Si Si13 1 0.082265 0.830461 0.831809 1
Si Si14 1 0.257014 0.167403 0.666660 1
Si Si15 1 0.257510 0.171768 0.331873 1
Si Si16 1 0.262339 0.173577 0.996093 1
Si Si17 1 0.426916 0.909523 0.600416 1
Si Si18 1 0.431072 0.923126 0.926068 1
Si Si19 1 0.434019 0.922065 0.264450 1
Si Si20 1 0.480876 0.559180 0.600603 1
Si Si21 1 0.491439 0.566761 0.264959 1
Si Si22 1 0.492492 0.566416 0.926972 1
Si Si23 1 0.511764 0.082423 0.762402 1
Si Si24 1 0.566180 0.484759 0.761423 1
Si Si25 1 0.575150 0.485215 0.431198 1
Si Si26 1 0.581711 0.491780 0.094921 1
Si Si27 1 0.744023 0.909417 0.502616 1
Si Si28 1 0.746125 0.909941 0.832041 1
Si Si29 1 0.752735 0.921095 0.167595 1
Si Si30 1 0.830023 0.080553 0.337712 1
Si Si31 1 0.832302 0.085224 0.999088 1
Si Si32 1 0.833280 0.084888 0.667852 1
Si Si33 1 0.907686 0.425334 0.433181 1
Si Si34 1 0.912188 0.749144 0.668481 1
Si Si35 1 0.914339 0.429829 0.762701 1
Si Si36 1 0.915424 0.433155 0.094717 1
Si Si37 1 0.921443 0.754175 0.334192 1
Si Si38 1 0.925089 0.760520 0.998613 1
N N39 1 0.001773 0.001346 0.666274 1
N N40 1 0.004165 0.004830 0.335209 1
N N41 1 0.006649 0.689986 0.918051 1
N N42 1 0.007636 0.010482 0.999760 1
N N43 1 0.011465 0.681353 0.416900 1
N N44 1 0.015179 0.688883 0.081080 1
N N45 1 0.038861 0.396761 0.838103 1
N N46 1 0.057073 0.410944 0.505017 1
N N47 1 0.069447 0.418205 0.161860 1
N N48 1 0.324615 0.316405 0.746461 1
N N49 1 0.324807 0.314393 0.586462 1
N N50 1 0.326157 0.323192 0.252917 1
N N51 1 0.326988 0.330278 0.413422 1
N N52 1 0.327557 0.323791 0.918307 1
N N53 1 0.329560 0.660144 0.616505 1
N N54 1 0.331170 0.926947 0.508669 1
N N55 1 0.332528 0.666019 0.949155 1
N N56 1 0.335616 0.331450 0.078154 1
N N57 1 0.336114 0.928487 0.172856 1
N N58 1 0.342806 0.950110 0.836737 1
N N59 1 0.345438 0.673380 0.288686 1
N N60 1 0.381703 0.039089 0.337943 1
N N61 1 0.382296 0.036069 0.002960 1
N N62 1 0.385912 0.037061 0.673130 1
N N63 1 0.586958 0.650778 0.504896 1
N N64 1 0.592089 0.659013 0.169999 1
N N65 1 0.604293 0.653050 0.837550 1
N N66 1 0.656834 0.616386 0.673266 1
N N67 1 0.661833 0.617731 0.342646 1
N N68 1 0.663948 0.624871 0.006955 1
N N69 1 0.664372 0.332313 0.778983 1
N N70 1 0.670329 0.980367 0.418359 1
N N71 1 0.673633 0.347558 0.457926 1
N N72 1 0.678629 0.991993 0.585898 1
N N73 1 0.679754 0.991947 0.917489 1
N N74 1 0.681552 0.354300 0.121047 1
N N75 1 0.682032 0.994329 0.083327 1
N N76 1 0.686216 0.005458 0.751570 1
N N77 1 0.686682 0.002984 0.251746 1
N N78 1 0.948298 0.334358 0.347051 1
N N79 1 0.950742 0.341233 0.672269 1
N N80 1 0.951411 0.346911 0.004156 1
N N81 1 0.986159 0.979492 0.500348 1
N N82 1 0.990392 0.985706 0.833005 1
N N83 1 0.991067 0.685409 0.251845 1
N N84 1 0.992293 0.678580 0.750621 1
N N85 1 0.993829 0.988223 0.166015 1
N N86 1 0.994300 0.677970 0.587370 1

_cod_struct_determination_method theoretical
